data_1534529
loop_
_publ_author_name
'Almond, P.M.'
'McKee, M.L.'
'Albrecht-Schmitt, T.E.'

_publ_section_title
;
 Unusual uranyl tellurites containing (Te2 O6)(4-) ions and
 three-dimensional networks
;
_journal_name_full 'Angew. Chem. Int. ed.'
_journal_page_first 3426
_journal_page_last 3429
_journal_volume 41
_journal_year 2002
_chemical_formula_sum 'Na8 O42 Te10 U6'
_chemical_name_systematic 'Na8 ((U O2)6 (Te O3)10)'
_space_group_IT_number 199
_symmetry_space_group_name_Hall 'I 2b 2c 3'
_symmetry_space_group_name_H-M 'I 21 3'
_cell_angle_alpha 90
_cell_angle_beta 90
_cell_angle_gamma 90
_cell_formula_units_Z 4
_cell_length_a 16.8969
_cell_length_b 16.8969
_cell_length_c 16.8969
_cell_volume 4824.153
_citation_journal_id_ASTM ACIEF5
_cod_data_source_file Almond_ACIEF5_2002_689.cif
_cod_data_source_block Na8O42Te10U6
_cod_database_code 1534529

loop_
_symmetry_equiv_pos_as_xyz
x,y,z
-x,-y+1/2,z
x,-y,-z+1/2
-x,y+1/2,-z+1/2
z,x,y
-z,-x+1/2,y
z,-x,-y+1/2
-z,x+1/2,-y+1/2
y,z,x
y,-z,-x+1/2
-y,z+1/2,-x+1/2
-y+1/2,-z,x+1/2
x+1/2,y+1/2,z+1/2
-x+1/2,-y+1,z+1/2
x+1/2,-y+1/2,-z+1
-x+1/2,y+1,-z+1
z+1/2,x+1/2,y+1/2
-z+1/2,-x+1,y+1/2
z+1/2,-x+1/2,-y+1
-z+1/2,x+1,-y+1
y+1/2,z+1/2,x+1/2
y+1/2,-z+1/2,-x+1
-y+1/2,z+1,-x+1
-y+1,-z+1/2,x+1

loop_
_atom_site_label
_atom_site_type_symbol
_atom_site_fract_x
_atom_site_fract_y
_atom_site_fract_z
_atom_site_occupancy
_atom_site_U_iso_or_equiv
O6 O-2 -0.0889 0.7949 0.3756 1 0.0
Na2 Na+1 0 0.75 0.2771 1 0.0
O4 O-2 -0.213 0.8455 0.2505 1 0.0
O7 O-2 -0.1905 0.9819 0.3517 1 0.0
U1 U+6 -0.13788 0.89061 0.36411 1 0.0
O2 O-2 -0.1053 0.7566 0.5605 1 0.0
O1 O-2 -0.2493 0.8258 0.5929 1 0.0
Na1 Na+1 0 0.75 0.4764 1 0.0
Te1 Te+4 -0.14142 0.85329 0.59665 1 0.0
O5 O-2 -0.0241 0.9606 0.3881 1 0.0
O3 O-2 -0.1355 0.9095 0.5001 1 0.0
Te2 Te+4 -0.23791 0.73791 0.26209 1 0.0
Te3 Te+4 0.01043 0.98957 0.48957 1 0.0
Na3 Na+1 -0.3156 0.9426 0.2002 0.33 0.0
